data_7060690
loop_
_publ_author_name
'Yadav, Rahul'
'Parvin, Tasneem'

_publ_section_title
;
 Multicomponent synthesis of styryl linked
 benzo[h]pyrazolo[3,4-b]quinoline-5,6(10H)-diones by liquid assisted
 grinding
;
_journal_issue 23
_journal_name_full 'New Journal of Chemistry'
_journal_page_first 10388
_journal_page_last 10395
_journal_paper_doi 10.1039/D1NJ00770J
_journal_volume 45
_journal_year 2021
_chemical_formula_moiety 'C29 H18 Br N3 O2'
_chemical_formula_sum 'C29 H18 Br N3 O2'
_chemical_formula_weight 520.37
_space_group_crystal_system triclinic
_space_group_IT_number 2
_space_group_name_Hall '-P 1'
_space_group_name_H-M_alt 'P -1'
_atom_sites_solution_hydrogens geom
_audit_creation_method SHELXL-2014/7
_audit_update_record
;
2020-02-05 deposited with the CCDC.	2021-05-03 downloaded from the CCDC.
;
_cell_angle_alpha 110.376(2)
_cell_angle_beta 102.926(2)
_cell_angle_gamma 108.235(2)
_cell_formula_units_Z 2
_cell_length_a 10.6575(7)
_cell_length_b 10.8837(7)
_cell_length_c 11.6850(8)
_cell_measurement_reflns_used 3797
_cell_measurement_temperature 298(2)
_cell_measurement_theta_max 25.996
_cell_measurement_theta_min 2.959
_cell_volume 1119.38(13)
_computing_cell_refinement 'Bruker SAINT'
_computing_data_collection 'Bruker APEX2'
_computing_data_reduction 'Bruker SAINT'
_computing_molecular_graphics 'Bruker SHELXTL'
_computing_publication_material 'Bruker SHELXTL'
_computing_structure_refinement 'SHELXL-2014 (Sheldrick 2014)'
_computing_structure_solution 'SHELXS-97 (Sheldrick 2008)'
_diffrn_ambient_temperature 298(2)
_diffrn_measured_fraction_theta_full 0.998
_diffrn_measured_fraction_theta_max 0.998
_diffrn_measurement_device_type 'Bruker APEX-II CCD'
_diffrn_measurement_method '\f and \w scans'
_diffrn_radiation_type MoK\a
_diffrn_radiation_wavelength 0.71073
_diffrn_reflns_av_R_equivalents 0.0774
_diffrn_reflns_av_unetI/netI 0.1223
_diffrn_reflns_Laue_measured_fraction_full 0.998
_diffrn_reflns_Laue_measured_fraction_max 0.998
_diffrn_reflns_limit_h_max 13
_diffrn_reflns_limit_h_min -13
_diffrn_reflns_limit_k_max 13
_diffrn_reflns_limit_k_min -12
_diffrn_reflns_limit_l_max 14
_diffrn_reflns_limit_l_min -14
_diffrn_reflns_number 14398
_diffrn_reflns_point_group_measured_fraction_full 0.998
_diffrn_reflns_point_group_measured_fraction_max 0.998
_diffrn_reflns_theta_full 25.242
_diffrn_reflns_theta_max 25.996
_diffrn_reflns_theta_min 2.959
_exptl_absorpt_coefficient_mu 1.870
_exptl_absorpt_correction_T_max 0.571
_exptl_absorpt_correction_T_min 0.565
_exptl_absorpt_correction_type multi-scan
_exptl_absorpt_process_details SADABS-2016/2
_exptl_crystal_colour ORANGE
_exptl_crystal_density_diffrn 1.544
_exptl_crystal_description BLOCK
_exptl_crystal_F_000 528
_exptl_crystal_size_max 0.300
_exptl_crystal_size_mid 0.300
_exptl_crystal_size_min 0.300
_refine_diff_density_max 0.270
_refine_diff_density_min -0.390
_refine_diff_density_rms 0.066
_refine_ls_extinction_coef 0.0024(5)
_refine_ls_extinction_expression Fc^*^=kFc[1+0.001xFc^2^\l^3^/sin(2\q)]^-1/4^
_refine_ls_extinction_method 'SHELXL-2014/7 (Sheldrick 2014'
_refine_ls_goodness_of_fit_ref 1.010
_refine_ls_hydrogen_treatment constr
_refine_ls_matrix_type full
_refine_ls_number_parameters 318
_refine_ls_number_reflns 4391
_refine_ls_number_restraints 0
_refine_ls_restrained_S_all 1.010
_refine_ls_R_factor_all 0.1500
_refine_ls_R_factor_gt 0.0570
_refine_ls_shift/su_max 0.000
_refine_ls_shift/su_mean 0.000
_refine_ls_structure_factor_coef Fsqd
_refine_ls_weighting_details 'w=1/[\s^2^(Fo^2^)+(0.0211P)^2^+0.6426P] where P=(Fo^2^+2Fc^2^)/3'
_refine_ls_weighting_scheme calc
_refine_ls_wR_factor_gt 0.0735
_refine_ls_wR_factor_ref 0.0932
_reflns_Friedel_coverage 0.000
_reflns_number_gt 2306
_reflns_number_total 4391
_reflns_threshold_expression 'I > 2\s(I)'
_cod_data_source_file d1nj00770j2.cif
_cod_data_source_block PP_a
_cod_depositor_comments
;
The following automatic conversions were performed:

data item '_exptl_absorpt_correction_type' value 'MULTI-SCAN' was
changed to 'multi-scan' in accordance with the
/home/data/users/saulius/crontab/automatic-downloads/rss-feeds/RSC/lib/dictionaries/cif_core.dic
dictionary named 'cif_core.dic' version 2.4.2 last updated on
2011-04-26.

Automatic conversion script
Id: cif_fix_values 7556 2019-12-06 15:28:31Z antanas 

 Adding full bibliography for 7060689--7060690.cif.
;
_cod_database_code 7060690
_shelx_shelxl_version_number 2014/7
_shelx_space_group_comment
;
The symmetry employed for this shelxl refinement is uniquely defined
by the following loop, which should always be used as a source of
symmetry information in preference to the above space-group names.
They are only intended as comments.
;
_shelx_estimated_absorpt_t_min 0.604
_shelx_estimated_absorpt_t_max 0.604

loop_
_space_group_symop_operation_xyz
'x, y, z'
'-x, -y, -z'

loop_
_atom_site_label
_atom_site_type_symbol
_atom_site_fract_x
_atom_site_fract_y
_atom_site_fract_z
_atom_site_U_iso_or_equiv
_atom_site_adp_type
_atom_site_occupancy
_atom_site_site_symmetry_order
_atom_site_calc_flag
_atom_site_refinement_flags_posn
_atom_site_refinement_flags_adp
_atom_site_refinement_flags_occupancy
_atom_site_disorder_assembly
_atom_site_disorder_group
Br1 Br 1.04971(5) -0.16826(5) 0.24968(5) 0.0610(2) Uani 1 1 d . . . . .
C1 C 0.8298(4) 0.0839(4) 0.2578(4) 0.0447(11) Uani 1 1 d . . . . .
H1 H 0.8232 0.1481 0.2237 0.054 Uiso 1 1 calc R U . . .
C2 C 0.9146(4) 0.0134(4) 0.2286(4) 0.0454(11) Uani 1 1 d . . . . .
H2 H 0.9627 0.0283 0.1738 0.054 Uiso 1 1 calc R U . . .
C3 C 0.9268(4) -0.0787(4) 0.2812(4) 0.0400(11) Uani 1 1 d . . . . .
C4 C 0.8524(4) -0.1046(4) 0.3585(4) 0.0444(11) Uani 1 1 d . . . . .
H3 H 0.8600 -0.1684 0.3929 0.053 Uiso 1 1 calc R U . . .
C5 C 0.7666(4) -0.0361(4) 0.3848(4) 0.0426(11) Uani 1 1 d . . . . .
H4 H 0.7152 -0.0551 0.4361 0.051 Uiso 1 1 calc R U . . .
C6 C 0.7550(4) 0.0616(4) 0.3362(4) 0.0333(10) Uani 1 1 d . . . . .
C7 C 0.6663(4) 0.1384(4) 0.3647(4) 0.0396(11) Uani 1 1 d . . . . .
H5 H 0.6613 0.1985 0.3251 0.048 Uiso 1 1 calc R U . . .
C8 C 0.5930(4) 0.1309(4) 0.4407(4) 0.0392(11) Uani 1 1 d . . . . .
H6 H 0.5944 0.0690 0.4788 0.047 Uiso 1 1 calc R U . . .
C9 C 0.5092(4) 0.2140(4) 0.4693(4) 0.0331(10) Uani 1 1 d . . . . .
C10 C 0.5324(4) 0.3074(4) 0.5987(4) 0.0327(10) Uani 1 1 d . . . . .
C11 C 0.6322(4) 0.3148(5) 0.7143(4) 0.0438(11) Uani 1 1 d . . . . .
C12 C 0.6697(4) 0.4328(5) 0.8516(4) 0.0438(11) Uani 1 1 d . . . . .
C13 C 0.5940(4) 0.5249(4) 0.8654(4) 0.0374(10) Uani 1 1 d . . . . .
C14 C 0.6241(4) 0.6311(5) 0.9889(4) 0.0486(12) Uani 1 1 d . . . . .
H7 H 0.6970 0.6474 1.0612 0.058 Uiso 1 1 calc R U . . .
C15 C 0.5486(5) 0.7124(4) 1.0062(4) 0.0522(12) Uani 1 1 d . . . . .
H8 H 0.5714 0.7852 1.0891 0.063 Uiso 1 1 calc R U . . .
C16 C 0.4378(5) 0.6851(5) 0.8990(4) 0.0505(12) Uani 1 1 d . . . . .
H9 H 0.3827 0.7365 0.9107 0.061 Uiso 1 1 calc R U . . .
C17 C 0.4082(4) 0.5823(4) 0.7749(4) 0.0416(11) Uani 1 1 d . . . . .
H10 H 0.3347 0.5667 0.7034 0.050 Uiso 1 1 calc R U . . .
C18 C 0.4869(4) 0.5017(4) 0.7554(4) 0.0327(10) Uani 1 1 d . . . . .
C19 C 0.4586(4) 0.3964(4) 0.6211(4) 0.0298(9) Uani 1 1 d . . . . .
C20 C 0.3383(4) 0.3009(4) 0.4031(4) 0.0307(9) Uani 1 1 d . . . . .
C21 C 0.4051(4) 0.2086(4) 0.3677(4) 0.0304(9) Uani 1 1 d . . . . .
C22 C 0.3365(4) 0.1269(4) 0.2284(4) 0.0372(10) Uani 1 1 d . . . . .
C23 C 0.3513(4) 0.0023(4) 0.1334(4) 0.0504(12) Uani 1 1 d . . . . .
H11 H 0.3424 -0.0699 0.1642 0.076 Uiso 1 1 calc R U . . .
H12 H 0.4429 0.0365 0.1271 0.076 Uiso 1 1 calc R U . . .
H13 H 0.2779 -0.0392 0.0484 0.076 Uiso 1 1 calc R U . . .
C24 C 0.1469(4) 0.3394(4) 0.2659(4) 0.0332(10) Uani 1 1 d . . . . .
C25 C 0.1352(4) 0.4407(5) 0.3680(4) 0.0554(13) Uani 1 1 d . . . . .
H14 H 0.1893 0.4687 0.4546 0.067 Uiso 1 1 calc R U . . .
C26 C 0.0424(5) 0.5008(5) 0.3412(4) 0.0608(14) Uani 1 1 d . . . . .
H15 H 0.0348 0.5697 0.4103 0.073 Uiso 1 1 calc R U . . .
C27 C -0.0383(4) 0.4600(5) 0.2143(4) 0.0495(12) Uani 1 1 d . . . . .
H16 H -0.1012 0.5000 0.1969 0.059 Uiso 1 1 calc R U . . .
C28 C -0.0258(4) 0.3602(5) 0.1134(4) 0.0489(12) Uani 1 1 d . . . . .
H17 H -0.0800 0.3329 0.0269 0.059 Uiso 1 1 calc R U . . .
C29 C 0.0662(4) 0.2990(4) 0.1378(4) 0.0457(11) Uani 1 1 d . . . . .
H18 H 0.0738 0.2308 0.0682 0.055 Uiso 1 1 calc R U . . .
N1 N 0.3620(3) 0.3940(3) 0.5240(3) 0.0329(8) Uani 1 1 d . . . . .
N2 N 0.2413(3) 0.2753(3) 0.2890(3) 0.0348(8) Uani 1 1 d . . . . .
N3 N 0.2403(3) 0.1665(3) 0.1826(3) 0.0392(8) Uani 1 1 d . . . . .
O1 O 0.6820(3) 0.2277(4) 0.7070(3) 0.0795(11) Uani 1 1 d . . . . .
O2 O 0.7562(3) 0.4402(3) 0.9433(3) 0.0717(10) Uani 1 1 d . . . . .

loop_
_atom_site_aniso_label
_atom_site_aniso_U_11
_atom_site_aniso_U_22
_atom_site_aniso_U_33
_atom_site_aniso_U_23
_atom_site_aniso_U_13
_atom_site_aniso_U_12
Br1 0.0650(4) 0.0666(4) 0.0728(4) 0.0303(3) 0.0349(3) 0.0485(3)
C1 0.049(3) 0.040(3) 0.059(3) 0.027(3) 0.028(3) 0.025(2)
C2 0.048(3) 0.046(3) 0.054(3) 0.026(3) 0.029(3) 0.023(3)
C3 0.034(3) 0.041(3) 0.045(3) 0.015(2) 0.014(2) 0.021(2)
C4 0.053(3) 0.045(3) 0.051(3) 0.027(2) 0.021(3) 0.031(3)
C5 0.046(3) 0.052(3) 0.046(3) 0.028(2) 0.025(2) 0.029(3)
C6 0.033(2) 0.031(3) 0.035(2) 0.011(2) 0.012(2) 0.018(2)
C7 0.044(3) 0.037(3) 0.047(3) 0.022(2) 0.017(2) 0.025(2)
C8 0.039(3) 0.041(3) 0.048(3) 0.023(2) 0.018(2) 0.025(2)
C9 0.032(2) 0.037(3) 0.040(3) 0.023(2) 0.016(2) 0.018(2)
C10 0.027(2) 0.039(3) 0.039(3) 0.023(2) 0.011(2) 0.016(2)
C11 0.045(3) 0.058(3) 0.050(3) 0.036(3) 0.020(2) 0.034(3)
C12 0.033(3) 0.066(3) 0.043(3) 0.036(3) 0.013(2) 0.022(3)
C13 0.034(3) 0.046(3) 0.032(3) 0.023(2) 0.009(2) 0.014(2)
C14 0.043(3) 0.053(3) 0.033(3) 0.019(3) 0.003(2) 0.010(3)
C15 0.058(3) 0.038(3) 0.040(3) 0.007(2) 0.016(3) 0.011(3)
C16 0.049(3) 0.052(3) 0.047(3) 0.015(3) 0.018(3) 0.024(3)
C17 0.041(3) 0.052(3) 0.036(3) 0.019(2) 0.014(2) 0.025(2)
C18 0.030(2) 0.036(3) 0.032(2) 0.017(2) 0.010(2) 0.013(2)
C19 0.022(2) 0.038(3) 0.032(2) 0.020(2) 0.008(2) 0.013(2)
C20 0.029(2) 0.040(3) 0.032(3) 0.022(2) 0.012(2) 0.018(2)
C21 0.026(2) 0.032(2) 0.033(3) 0.013(2) 0.011(2) 0.015(2)
C22 0.034(3) 0.036(3) 0.039(3) 0.014(2) 0.013(2) 0.015(2)
C23 0.056(3) 0.047(3) 0.042(3) 0.012(2) 0.013(2) 0.028(3)
C24 0.024(2) 0.041(3) 0.039(3) 0.022(2) 0.008(2) 0.018(2)
C25 0.058(3) 0.066(3) 0.035(3) 0.011(3) 0.001(2) 0.043(3)
C26 0.058(3) 0.065(3) 0.050(3) 0.011(3) 0.006(3) 0.041(3)
C27 0.033(3) 0.050(3) 0.063(3) 0.029(3) 0.003(3) 0.022(3)
C28 0.043(3) 0.061(3) 0.041(3) 0.029(3) 0.004(2) 0.022(3)
C29 0.050(3) 0.056(3) 0.040(3) 0.026(2) 0.013(2) 0.031(3)
N1 0.029(2) 0.040(2) 0.032(2) 0.0172(18) 0.0084(17) 0.0197(18)
N2 0.032(2) 0.042(2) 0.031(2) 0.0147(19) 0.0082(17) 0.0203(18)
N3 0.036(2) 0.045(2) 0.035(2) 0.0158(19) 0.0098(17) 0.0206(19)
O1 0.101(3) 0.104(3) 0.064(2) 0.042(2) 0.020(2) 0.082(3)
O2 0.068(2) 0.099(3) 0.054(2) 0.042(2) 0.0034(18) 0.047(2)

loop_
_atom_type_symbol
_atom_type_description
_atom_type_scat_dispersion_real
_atom_type_scat_dispersion_imag
_atom_type_scat_source
C C 0.0033 0.0016 'International Tables Vol C Tables 4.2.6.8 and 6.1.1.4'
H H 0.0000 0.0000 'International Tables Vol C Tables 4.2.6.8 and 6.1.1.4'
Br Br -0.2901 2.4595 'International Tables Vol C Tables 4.2.6.8 and 6.1.1.4'
N N 0.0061 0.0033 'International Tables Vol C Tables 4.2.6.8 and 6.1.1.4'
O O 0.0106 0.0060 'International Tables Vol C Tables 4.2.6.8 and 6.1.1.4'

loop_
_geom_angle_atom_site_label_1
_geom_angle_atom_site_label_2
_geom_angle_atom_site_label_3
_geom_angle
_geom_angle_site_symmetry_1
_geom_angle_site_symmetry_3
_geom_angle_publ_flag
C6 C1 C2 121.7(4) . . ?
C6 C1 H1 119.1 . . ?
C2 C1 H1 119.1 . . ?
C3 C2 C1 119.2(4) . . ?
C3 C2 H2 120.4 . . ?
C1 C2 H2 120.4 . . ?
C2 C3 C4 120.6(4) . . ?
C2 C3 Br1 119.7(3) . . ?
C4 C3 Br1 119.7(3) . . ?
C3 C4 C5 119.7(4) . . ?
C3 C4 H3 120.2 . . ?
C5 C4 H3 120.2 . . ?
C4 C5 C6 121.3(4) . . ?
C4 C5 H4 119.4 . . ?
C6 C5 H4 119.4 . . ?
C1 C6 C5 117.6(3) . . ?
C1 C6 C7 120.0(4) . . ?
C5 C6 C7 122.5(4) . . ?
C8 C7 C6 126.4(4) . . ?
C8 C7 H5 116.8 . . ?
C6 C7 H5 116.8 . . ?
C7 C8 C9 124.2(4) . . ?
C7 C8 H6 117.9 . . ?
C9 C8 H6 117.9 . . ?
C21 C9 C10 116.5(3) . . ?
C21 C9 C8 121.2(3) . . ?
C10 C9 C8 122.3(3) . . ?
C9 C10 C19 120.3(3) . . ?
C9 C10 C11 121.5(3) . . ?
C19 C10 C11 118.3(3) . . ?
O1 C11 C10 123.2(4) . . ?
O1 C11 C12 117.5(4) . . ?
C10 C11 C12 119.2(3) . . ?
O2 C12 C13 123.7(4) . . ?
O2 C12 C11 117.7(4) . . ?
C13 C12 C11 118.5(3) . . ?
C14 C13 C18 120.0(4) . . ?
C14 C13 C12 119.8(4) . . ?
C18 C13 C12 120.2(4) . . ?
C15 C14 C13 121.1(4) . . ?
C15 C14 H7 119.4 . . ?
C13 C14 H7 119.4 . . ?
C14 C15 C16 119.2(4) . . ?
C14 C15 H8 120.4 . . ?
C16 C15 H8 120.4 . . ?
C17 C16 C15 120.6(4) . . ?
C17 C16 H9 119.7 . . ?
C15 C16 H9 119.7 . . ?
C16 C17 C18 120.7(4) . . ?
C16 C17 H10 119.6 . . ?
C18 C17 H10 119.6 . . ?
C17 C18 C13 118.2(3) . . ?
C17 C18 C19 120.3(3) . . ?
C13 C18 C19 121.4(3) . . ?
N1 C19 C10 123.2(3) . . ?
N1 C19 C18 115.3(3) . . ?
C10 C19 C18 121.6(3) . . ?
N1 C20 N2 126.0(3) . . ?
N1 C20 C21 127.2(3) . . ?
N2 C20 C21 106.8(3) . . ?
C9 C21 C20 117.6(3) . . ?
C9 C21 C22 137.6(3) . . ?
C20 C21 C22 104.7(3) . . ?
N3 C22 C21 111.0(3) . . ?
N3 C22 C23 118.2(4) . . ?
C21 C22 C23 130.7(4) . . ?
C22 C23 H11 109.5 . . ?
C22 C23 H12 109.5 . . ?
H11 C23 H12 109.5 . . ?
C22 C23 H13 109.5 . . ?
H11 C23 H13 109.5 . . ?
H12 C23 H13 109.5 . . ?
C25 C24 C29 119.7(3) . . ?
C25 C24 N2 121.5(3) . . ?
C29 C24 N2 118.8(3) . . ?
C24 C25 C26 119.7(4) . . ?
C24 C25 H14 120.2 . . ?
C26 C25 H14 120.2 . . ?
C27 C26 C25 120.6(4) . . ?
C27 C26 H15 119.7 . . ?
C25 C26 H15 119.7 . . ?
C28 C27 C26 119.5(4) . . ?
C28 C27 H16 120.3 . . ?
C26 C27 H16 120.3 . . ?
C27 C28 C29 120.8(4) . . ?
C27 C28 H17 119.6 . . ?
C29 C28 H17 119.6 . . ?
C28 C29 C24 119.7(4) . . ?
C28 C29 H18 120.2 . . ?
C24 C29 H18 120.2 . . ?
C20 N1 C19 115.2(3) . . ?
C20 N2 N3 110.3(3) . . ?
C20 N2 C24 131.1(3) . . ?
N3 N2 C24 118.6(3) . . ?
C22 N3 N2 107.1(3) . . ?

loop_
_geom_bond_atom_site_label_1
_geom_bond_atom_site_label_2
_geom_bond_distance
_geom_bond_site_symmetry_2
_geom_bond_publ_flag
Br1 C3 1.889(4) . ?
C1 C6 1.376(5) . ?
C1 C2 1.383(5) . ?
C1 H1 0.9300 . ?
C2 C3 1.369(5) . ?
C2 H2 0.9300 . ?
C3 C4 1.372(5) . ?
C4 C5 1.371(5) . ?
C4 H3 0.9300 . ?
C5 C6 1.392(5) . ?
C5 H4 0.9300 . ?
C6 C7 1.465(5) . ?
C7 C8 1.313(5) . ?
C7 H5 0.9300 . ?
C8 C9 1.469(5) . ?
C8 H6 0.9300 . ?
C9 C21 1.402(5) . ?
C9 C10 1.409(5) . ?
C10 C19 1.421(4) . ?
C10 C11 1.480(5) . ?
C11 O1 1.211(4) . ?
C11 C12 1.530(5) . ?
C12 O2 1.207(4) . ?
C12 C13 1.459(5) . ?
C13 C14 1.386(5) . ?
C13 C18 1.399(5) . ?
C14 C15 1.366(5) . ?
C14 H7 0.9300 . ?
C15 C16 1.383(5) . ?
C15 H8 0.9300 . ?
C16 C17 1.378(5) . ?
C16 H9 0.9300 . ?
C17 C18 1.390(4) . ?
C17 H10 0.9300 . ?
C18 C19 1.478(5) . ?
C19 N1 1.337(4) . ?
C20 N1 1.330(4) . ?
C20 N2 1.367(4) . ?
C20 C21 1.406(4) . ?
C21 C22 1.424(5) . ?
C22 N3 1.310(4) . ?
C22 C23 1.503(5) . ?
C23 H11 0.9600 . ?
C23 H12 0.9600 . ?
C23 H13 0.9600 . ?
C24 C25 1.376(5) . ?
C24 C29 1.379(5) . ?
C24 N2 1.422(4) . ?
C25 C26 1.382(5) . ?
C25 H14 0.9300 . ?
C26 C27 1.367(5) . ?
C26 H15 0.9300 . ?
C27 C28 1.363(5) . ?
C27 H16 0.9300 . ?
C28 C29 1.379(5) . ?
C28 H17 0.9300 . ?
C29 H18 0.9300 . ?
N2 N3 1.381(4) . ?

loop_
_geom_torsion_atom_site_label_1
_geom_torsion_atom_site_label_2
_geom_torsion_atom_site_label_3
_geom_torsion_atom_site_label_4
_geom_torsion
_geom_torsion_site_symmetry_1
_geom_torsion_site_symmetry_2
_geom_torsion_site_symmetry_3
_geom_torsion_site_symmetry_4
_geom_torsion_publ_flag
C6 C1 C2 C3 -1.4(6) . . . . ?
C1 C2 C3 C4 2.2(6) . . . . ?
C1 C2 C3 Br1 -176.8(3) . . . . ?
C2 C3 C4 C5 -1.0(6) . . . . ?
Br1 C3 C4 C5 178.0(3) . . . . ?
C3 C4 C5 C6 -1.0(6) . . . . ?
C2 C1 C6 C5 -0.5(6) . . . . ?
C2 C1 C6 C7 -180.0(4) . . . . ?
C4 C5 C6 C1 1.7(6) . . . . ?
C4 C5 C6 C7 -178.8(4) . . . . ?
C1 C6 C7 C8 -177.8(4) . . . . ?
C5 C6 C7 C8 2.7(6) . . . . ?
C6 C7 C8 C9 178.0(4) . . . . ?
C7 C8 C9 C21 54.1(6) . . . . ?
C7 C8 C9 C10 -123.2(4) . . . . ?
C21 C9 C10 C19 -3.7(5) . . . . ?
C8 C9 C10 C19 173.7(3) . . . . ?
C21 C9 C10 C11 175.7(3) . . . . ?
C8 C9 C10 C11 -7.0(6) . . . . ?
C9 C10 C11 O1 -11.9(6) . . . . ?
C19 C10 C11 O1 167.5(4) . . . . ?
C9 C10 C11 C12 171.3(3) . . . . ?
C19 C10 C11 C12 -9.3(5) . . . . ?
O1 C11 C12 O2 6.3(6) . . . . ?
C10 C11 C12 O2 -176.7(4) . . . . ?
O1 C11 C12 C13 -170.5(4) . . . . ?
C10 C11 C12 C13 6.4(5) . . . . ?
O2 C12 C13 C14 2.3(6) . . . . ?
C11 C12 C13 C14 179.0(4) . . . . ?
O2 C12 C13 C18 -174.8(4) . . . . ?
C11 C12 C13 C18 1.8(5) . . . . ?
C18 C13 C14 C15 1.6(6) . . . . ?
C12 C13 C14 C15 -175.6(4) . . . . ?
C13 C14 C15 C16 1.8(6) . . . . ?
C14 C15 C16 C17 -3.3(6) . . . . ?
C15 C16 C17 C18 1.5(6) . . . . ?
C16 C17 C18 C13 1.8(6) . . . . ?
C16 C17 C18 C19 -177.3(4) . . . . ?
C14 C13 C18 C17 -3.3(6) . . . . ?
C12 C13 C18 C17 173.8(4) . . . . ?
C14 C13 C18 C19 175.8(3) . . . . ?
C12 C13 C18 C19 -7.1(5) . . . . ?
C9 C10 C19 N1 2.1(6) . . . . ?
C11 C10 C19 N1 -177.3(3) . . . . ?
C9 C10 C19 C18 -176.3(3) . . . . ?
C11 C10 C19 C18 4.3(5) . . . . ?
C17 C18 C19 N1 4.6(5) . . . . ?
C13 C18 C19 N1 -174.5(3) . . . . ?
C17 C18 C19 C10 -176.8(4) . . . . ?
C13 C18 C19 C10 4.1(5) . . . . ?
C10 C9 C21 C20 2.8(5) . . . . ?
C8 C9 C21 C20 -174.6(3) . . . . ?
C10 C9 C21 C22 -173.5(4) . . . . ?
C8 C9 C21 C22 9.2(7) . . . . ?
N1 C20 C21 C9 -0.4(6) . . . . ?
N2 C20 C21 C9 -179.4(3) . . . . ?
N1 C20 C21 C22 177.0(4) . . . . ?
N2 C20 C21 C22 -2.0(4) . . . . ?
C9 C21 C22 N3 177.8(4) . . . . ?
C20 C21 C22 N3 1.2(4) . . . . ?
C9 C21 C22 C23 2.3(8) . . . . ?
C20 C21 C22 C23 -174.3(4) . . . . ?
C29 C24 C25 C26 0.1(6) . . . . ?
N2 C24 C25 C26 179.8(4) . . . . ?
C24 C25 C26 C27 0.3(7) . . . . ?
C25 C26 C27 C28 -0.7(7) . . . . ?
C26 C27 C28 C29 0.6(7) . . . . ?
C27 C28 C29 C24 -0.1(6) . . . . ?
C25 C24 C29 C28 -0.2(6) . . . . ?
N2 C24 C29 C28 -179.9(3) . . . . ?
N2 C20 N1 C19 177.6(3) . . . . ?
C21 C20 N1 C19 -1.3(6) . . . . ?
C10 C19 N1 C20 0.4(5) . . . . ?
C18 C19 N1 C20 179.0(3) . . . . ?
N1 C20 N2 N3 -176.9(3) . . . . ?
C21 C20 N2 N3 2.2(4) . . . . ?
N1 C20 N2 C24 2.4(6) . . . . ?
C21 C20 N2 C24 -178.5(3) . . . . ?
C25 C24 N2 C20 -4.1(6) . . . . ?
C29 C24 N2 C20 175.6(4) . . . . ?
C25 C24 N2 N3 175.2(4) . . . . ?
C29 C24 N2 N3 -5.1(5) . . . . ?
C21 C22 N3 N2 0.1(4) . . . . ?
C23 C22 N3 N2 176.2(3) . . . . ?
C20 N2 N3 C22 -1.4(4) . . . . ?
C24 N2 N3 C22 179.2(3) . . . . ?
